data_2239051
loop_
_publ_author_name
'Roopashree, K. R.'
'Kumar, K. Mahesh'
'Anitha, B. R.'
'Ravi, A. J.'
'Devarajegowda, H. C.'

_publ_section_title
;
 Ethyl
 (4-{[(diethylcarbamothioyl)sulfanyl]methyl}-2-oxo-2<i>H</i>-chromen-7-yl)carbamate
;
_journal_coeditor_code BT6958
_journal_issue 2
_journal_name_full 'Acta Crystallographica Section E'
_journal_page_first o219
_journal_page_last o220
_journal_paper_doi 10.1107/S1600536814001706
_journal_volume 70
_journal_year 2014
_chemical_formula_iupac 'C18 H22 N2 O4 S2'
_chemical_formula_moiety 'C18 H22 N2 O4 S2'
_chemical_formula_sum 'C18 H22 N2 O4 S2'
_chemical_formula_weight 394.50
_chemical_melting_point 445
_chemical_name_systematic 'Ethyl (4-{[(diethylcarbamothioyl)sulfanyl]methyl}-2-oxo-2<i>H</i>-chromen-7-yl)carbamate'
_space_group_IT_number 2
_symmetry_cell_setting triclinic
_symmetry_space_group_name_Hall '-P 1'
_symmetry_space_group_name_H-M 'P -1'
_atom_sites_solution_hydrogens geom
_atom_sites_solution_primary direct
_atom_sites_solution_secondary difmap
_audit_creation_method SHELXL-97
_cell_angle_alpha 74.137(3)
_cell_angle_beta 87.831(3)
_cell_angle_gamma 73.320(2)
_cell_formula_units_Z 2
_cell_length_a 8.0573(3)
_cell_length_b 9.0358(4)
_cell_length_c 14.2400(6)
_cell_measurement_reflns_used 3305
_cell_measurement_temperature 296(2)
_cell_measurement_theta_max 25.00
_cell_measurement_theta_min 1.49
_cell_volume 954.36(7)
_computing_cell_refinement 'SAINT (Bruker, 2001)'
_computing_data_collection 'SMART (Bruker, 2001)'
_computing_data_reduction 'SAINT (Bruker, 2001)'
_computing_molecular_graphics 'ORTEP-3 for Windows (Farrugia, 2012)'
_computing_publication_material 'SHELXL97 (Sheldrick, 2008)'
_computing_structure_refinement 'SHELXL97 (Sheldrick, 2008)'
_computing_structure_solution 'SHELXS97 (Sheldrick, 2008)'
_diffrn_ambient_temperature 296(2)
_diffrn_measured_fraction_theta_full 0.982
_diffrn_measured_fraction_theta_max 0.982
_diffrn_measurement_device_type 'Bruker SMART CCD area-detector'
_diffrn_measurement_method '\w and \f scans'
_diffrn_radiation_monochromator graphite
_diffrn_radiation_source 'fine-focus sealed tube'
_diffrn_radiation_type MoK\a
_diffrn_radiation_wavelength 0.71073
_diffrn_reflns_av_R_equivalents 0.0310
_diffrn_reflns_av_sigmaI/netI 0.0243
_diffrn_reflns_limit_h_max 9
_diffrn_reflns_limit_h_min -9
_diffrn_reflns_limit_k_max 10
_diffrn_reflns_limit_k_min -10
_diffrn_reflns_limit_l_max 16
_diffrn_reflns_limit_l_min -16
_diffrn_reflns_number 14877
_diffrn_reflns_theta_full 25.00
_diffrn_reflns_theta_max 25.00
_diffrn_reflns_theta_min 1.49
_exptl_absorpt_coefficient_mu 0.305
_exptl_absorpt_correction_T_max 1.0000
_exptl_absorpt_correction_T_min 0.7700
_exptl_absorpt_correction_type multi-scan
_exptl_absorpt_process_details '(SADABS; Sheldrick, 2007)'
_exptl_crystal_colour colourless
_exptl_crystal_density_diffrn 1.373
_exptl_crystal_density_method 'not measured'
_exptl_crystal_description plate
_exptl_crystal_F_000 416
_exptl_crystal_size_max 0.24
_exptl_crystal_size_mid 0.20
_exptl_crystal_size_min 0.12
_refine_diff_density_max 0.250
_refine_diff_density_min -0.172
_refine_ls_extinction_method none
_refine_ls_goodness_of_fit_ref 0.953
_refine_ls_hydrogen_treatment constr
_refine_ls_matrix_type full
_refine_ls_number_parameters 235
_refine_ls_number_reflns 3305
_refine_ls_number_restraints 0
_refine_ls_restrained_S_all 0.953
_refine_ls_R_factor_all 0.0422
_refine_ls_R_factor_gt 0.0350
_refine_ls_shift/su_max 0.000
_refine_ls_shift/su_mean 0.000
_refine_ls_structure_factor_coef Fsqd
_refine_ls_weighting_details 'calc w=1/[\s^2^(Fo^2^)+(0.0672P)^2^+0.1652P] where P=(Fo^2^+2Fc^2^)/3'
_refine_ls_weighting_scheme calc
_refine_ls_wR_factor_gt 0.0955
_refine_ls_wR_factor_ref 0.1006
_reflns_number_gt 2808
_reflns_number_total 3305
_reflns_threshold_expression I>2\s(I)
_cod_data_source_file bt6958sup1.cif
_cod_data_source_block I
_cod_database_code 2239051
_cod_database_fobs_code 2239051

loop_
_symmetry_equiv_pos_as_xyz
'x, y, z'
'-x, -y, -z'

loop_
_atom_site_type_symbol
_atom_site_label
_atom_site_fract_x
_atom_site_fract_y
_atom_site_fract_z
_atom_site_U_iso_or_equiv
_atom_site_adp_type
_atom_site_calc_flag
_atom_site_refinement_flags
_atom_site_occupancy
_atom_site_symmetry_multiplicity
S S1 0.95674(6) 0.46925(5) 0.22606(3) 0.04992(16) Uani d . 1 1
S S2 0.60616(6) 0.62085(5) 0.29583(3) 0.05289(16) Uani d . 1 1
O O3 0.57157(17) 1.67152(13) -0.18754(9) 0.0517(3) Uani d . 1 1
O O5 0.95552(18) 1.08031(13) 0.18541(8) 0.0512(3) Uani d . 1 1
O O4 0.7317(2) 1.58432(15) -0.04675(10) 0.0616(4) Uani d . 1 1
O O6 1.1139(3) 0.93665(17) 0.31862(11) 0.0900(6) Uani d . 1 1
N N7 0.6313(2) 1.41614(16) -0.10823(10) 0.0480(4) Uani d . 1 1
H H7 0.5682 1.4173 -0.1559 0.058 Uiso calc R 1 1
N N8 0.84521(18) 0.36613(16) 0.39956(10) 0.0431(3) Uani d . 1 1
C C9 0.4882(4) 1.9375(2) -0.28981(17) 0.0794(7) Uani d . 1 1
H H9A 0.4919 2.0456 -0.2983 0.119 Uiso calc R 1 1
H H9B 0.3697 1.9354 -0.2885 0.119 Uiso calc R 1 1
H H9C 0.5431 1.8991 -0.3431 0.119 Uiso calc R 1 1
C C10 0.5810(3) 1.8330(2) -0.19639(14) 0.0562(5) Uani d . 1 1
H H10A 0.7010 1.8343 -0.1967 0.067 Uiso calc R 1 1
H H10B 0.5267 1.8705 -0.1419 0.067 Uiso calc R 1 1
C C11 0.6522(2) 1.55978(19) -0.10780(12) 0.0441(4) Uani d . 1 1
C C12 0.6996(2) 1.26657(19) -0.04079(11) 0.0404(4) Uani d . 1 1
C C13 0.6722(2) 1.1326(2) -0.06140(12) 0.0440(4) Uani d . 1 1
H H13 0.6091 1.1460 -0.1180 0.053 Uiso calc R 1 1
C C14 0.7369(2) 0.98170(19) 0.00062(11) 0.0413(4) Uani d . 1 1
H H14 0.7164 0.8944 -0.0143 0.050 Uiso calc R 1 1
C C15 0.8334(2) 0.95701(18) 0.08610(11) 0.0381(4) Uani d . 1 1
C C16 0.8600(2) 1.09192(19) 0.10417(11) 0.0397(4) Uani d . 1 1
C C17 0.7951(2) 1.24599(19) 0.04376(11) 0.0427(4) Uani d . 1 1
H H17 0.8147 1.3334 0.0591 0.051 Uiso calc R 1 1
C C18 0.9075(2) 0.80158(19) 0.15570(11) 0.0399(4) Uani d . 1 1
C C19 1.0006(3) 0.7950(2) 0.23349(12) 0.0507(5) Uani d . 1 1
H H19 1.0483 0.6956 0.2780 0.061 Uiso calc R 1 1
C C20 1.0302(3) 0.9345(2) 0.25129(13) 0.0564(5) Uani d . 1 1
C C21 0.8756(3) 0.65683(19) 0.13488(12) 0.0466(4) Uani d . 1 1
H H21A 0.9274 0.6457 0.0736 0.056 Uiso calc R 1 1
H H21B 0.7515 0.6775 0.1257 0.056 Uiso calc R 1 1
C C22 0.7977(2) 0.47977(18) 0.31595(11) 0.0400(4) Uani d . 1 1
C C23 1.0135(3) 0.2415(2) 0.41870(15) 0.0568(5) Uani d . 1 1
H H23A 1.0581 0.2235 0.3573 0.068 Uiso calc R 1 1
H H23B 0.9972 0.1417 0.4592 0.068 Uiso calc R 1 1
C C24 1.1436(3) 0.2872(4) 0.4689(2) 0.0881(8) Uani d . 1 1
H H24A 1.2513 0.2030 0.4798 0.132 Uiso calc R 1 1
H H24B 1.1011 0.3029 0.5304 0.132 Uiso calc R 1 1
H H24C 1.1619 0.3849 0.4285 0.132 Uiso calc R 1 1
C C25 0.7274(2) 0.3530(2) 0.48079(12) 0.0513(4) Uani d . 1 1
H H25A 0.6537 0.4594 0.4797 0.062 Uiso calc R 1 1
H H25B 0.7950 0.3090 0.5422 0.062 Uiso calc R 1 1
C C26 0.6168(3) 0.2487(3) 0.47493(17) 0.0731(6) Uani d . 1 1
H H26A 0.5419 0.2429 0.5291 0.110 Uiso calc R 1 1
H H26B 0.6893 0.1428 0.4771 0.110 Uiso calc R 1 1
H H26C 0.5480 0.2931 0.4148 0.110 Uiso calc R 1 1

loop_
_atom_site_aniso_label
_atom_site_aniso_U_11
_atom_site_aniso_U_22
_atom_site_aniso_U_33
_atom_site_aniso_U_12
_atom_site_aniso_U_13
_atom_site_aniso_U_23
S1 0.0656(3) 0.0310(2) 0.0483(3) -0.0110(2) 0.0094(2) -0.00698(18)
S2 0.0549(3) 0.0449(3) 0.0458(3) 0.0002(2) -0.0096(2) -0.0051(2)
O3 0.0703(9) 0.0313(6) 0.0473(7) -0.0103(6) -0.0114(6) -0.0034(5)
O5 0.0787(9) 0.0340(6) 0.0398(6) -0.0181(6) -0.0181(6) -0.0036(5)
O4 0.0918(10) 0.0410(7) 0.0514(8) -0.0213(7) -0.0214(7) -0.0062(6)
O6 0.1509(16) 0.0488(8) 0.0661(10) -0.0303(9) -0.0594(10) 0.0009(7)
N7 0.0632(10) 0.0345(7) 0.0423(8) -0.0139(7) -0.0147(7) -0.0021(6)
N8 0.0500(8) 0.0322(7) 0.0402(7) -0.0088(6) -0.0049(6) -0.0013(6)
C9 0.127(2) 0.0356(10) 0.0623(13) -0.0109(12) -0.0103(13) -0.0040(9)
C10 0.0799(14) 0.0318(9) 0.0540(11) -0.0136(9) -0.0023(9) -0.0088(8)
C11 0.0536(10) 0.0334(9) 0.0388(9) -0.0076(7) -0.0026(8) -0.0040(7)
C12 0.0464(9) 0.0345(8) 0.0364(8) -0.0117(7) -0.0014(7) -0.0031(7)
C13 0.0530(10) 0.0420(9) 0.0367(8) -0.0169(8) -0.0083(7) -0.0054(7)
C14 0.0535(10) 0.0355(8) 0.0382(8) -0.0192(7) -0.0010(7) -0.0086(7)
C15 0.0473(9) 0.0339(8) 0.0323(8) -0.0138(7) 0.0020(7) -0.0055(6)
C16 0.0519(10) 0.0357(8) 0.0318(8) -0.0149(7) -0.0038(7) -0.0064(6)
C17 0.0576(11) 0.0322(8) 0.0384(9) -0.0155(7) -0.0049(7) -0.0064(7)
C18 0.0536(10) 0.0336(8) 0.0316(8) -0.0152(7) 0.0029(7) -0.0045(6)
C19 0.0743(13) 0.0349(9) 0.0381(9) -0.0152(8) -0.0093(8) -0.0011(7)
C20 0.0847(14) 0.0385(9) 0.0422(10) -0.0184(9) -0.0198(9) -0.0014(7)
C21 0.0703(12) 0.0351(9) 0.0348(8) -0.0203(8) 0.0020(8) -0.0049(7)
C22 0.0526(10) 0.0294(8) 0.0389(8) -0.0146(7) -0.0049(7) -0.0072(6)
C23 0.0605(12) 0.0352(9) 0.0592(11) -0.0020(8) -0.0052(9) 0.0009(8)
C24 0.0551(14) 0.0930(18) 0.104(2) -0.0066(13) -0.0218(13) -0.0188(15)
C25 0.0603(12) 0.0476(10) 0.0392(9) -0.0146(9) -0.0036(8) -0.0010(7)
C26 0.0832(16) 0.0737(15) 0.0689(14) -0.0414(13) 0.0086(12) -0.0107(11)

loop_
_atom_type_symbol
_atom_type_description
_atom_type_scat_dispersion_real
_atom_type_scat_dispersion_imag
_atom_type_scat_source
C C 0.0033 0.0016 'International Tables Vol C Tables 4.2.6.8 and 6.1.1.4'
H H 0.0000 0.0000 'International Tables Vol C Tables 4.2.6.8 and 6.1.1.4'
N N 0.0061 0.0033 'International Tables Vol C Tables 4.2.6.8 and 6.1.1.4'
O O 0.0106 0.0060 'International Tables Vol C Tables 4.2.6.8 and 6.1.1.4'
S S 0.1246 0.1234 'International Tables Vol C Tables 4.2.6.8 and 6.1.1.4'

loop_
_geom_angle_atom_site_label_1
_geom_angle_atom_site_label_2
_geom_angle_atom_site_label_3
_geom_angle
C22 S1 C21 102.94(8)
C11 O3 C10 115.29(14)
C20 O5 C16 121.44(13)
C11 N7 C12 128.10(15)
C11 N7 H7 115.9
C12 N7 H7 115.9
C22 N8 C25 121.32(14)
C22 N8 C23 124.24(15)
C25 N8 C23 114.42(14)
C10 C9 H9A 109.5
C10 C9 H9B 109.5
H9A C9 H9B 109.5
C10 C9 H9C 109.5
H9A C9 H9C 109.5
H9B C9 H9C 109.5
O3 C10 C9 107.06(16)
O3 C10 H10A 110.3
C9 C10 H10A 110.3
O3 C10 H10B 110.3
C9 C10 H10B 110.3
H10A C10 H10B 108.6
O4 C11 O3 124.67(15)
O4 C11 N7 126.25(15)
O3 C11 N7 109.07(15)
C17 C12 N7 123.04(15)
C17 C12 C13 119.40(15)
N7 C12 C13 117.55(15)
C14 C13 C12 120.94(15)
C14 C13 H13 119.5
C12 C13 H13 119.5
C13 C14 C15 121.05(15)
C13 C14 H14 119.5
C15 C14 H14 119.5
C16 C15 C14 116.74(14)
C16 C15 C18 118.47(15)
C14 C15 C18 124.79(15)
O5 C16 C17 114.95(14)
O5 C16 C15 121.31(14)
C17 C16 C15 123.74(15)
C16 C17 C12 118.13(15)
C16 C17 H17 120.9
C12 C17 H17 120.9
C19 C18 C15 118.47(15)
C19 C18 C21 124.04(15)
C15 C18 C21 117.48(14)
C18 C19 C20 122.95(16)
C18 C19 H19 118.5
C20 C19 H19 118.5
O6 C20 O5 116.39(16)
O6 C20 C19 126.28(17)
O5 C20 C19 117.33(15)
C18 C21 S1 116.27(12)
C18 C21 H21A 108.2
S1 C21 H21A 108.2
C18 C21 H21B 108.2
S1 C21 H21B 108.2
H21A C21 H21B 107.4
N8 C22 S2 123.52(13)
N8 C22 S1 113.94(13)
S2 C22 S1 122.55(9)
N8 C23 C24 112.18(18)
N8 C23 H23A 109.2
C24 C23 H23A 109.2
N8 C23 H23B 109.2
C24 C23 H23B 109.2
H23A C23 H23B 107.9
C23 C24 H24A 109.5
C23 C24 H24B 109.5
H24A C24 H24B 109.5
C23 C24 H24C 109.5
H24A C24 H24C 109.5
H24B C24 H24C 109.5
N8 C25 C26 111.89(16)
N8 C25 H25A 109.2
C26 C25 H25A 109.2
N8 C25 H25B 109.2
C26 C25 H25B 109.2
H25A C25 H25B 107.9
C25 C26 H26A 109.5
C25 C26 H26B 109.5
H26A C26 H26B 109.5
C25 C26 H26C 109.5
H26A C26 H26C 109.5
H26B C26 H26C 109.5

loop_
_geom_bond_atom_site_label_1
_geom_bond_atom_site_label_2
_geom_bond_distance
S1 C22 1.7781(17)
S1 C21 1.7920(16)
S2 C22 1.6714(17)
O3 C11 1.335(2)
O3 C10 1.454(2)
O5 C20 1.375(2)
O5 C16 1.377(2)
O4 C11 1.202(2)
O6 C20 1.201(2)
N7 C11 1.357(2)
N7 C12 1.398(2)
N7 H7 0.8600
N8 C22 1.326(2)
N8 C25 1.470(2)
N8 C23 1.471(2)
C9 C10 1.484(3)
C9 H9A 0.9600
C9 H9B 0.9600
C9 H9C 0.9600
C10 H10A 0.9700
C10 H10B 0.9700
C12 C17 1.394(2)
C12 C13 1.398(2)
C13 C14 1.371(2)
C13 H13 0.9300
C14 C15 1.400(2)
C14 H14 0.9300
C15 C16 1.387(2)
C15 C18 1.454(2)
C16 C17 1.383(2)
C17 H17 0.9300
C18 C19 1.340(3)
C18 C21 1.509(2)
C19 C20 1.436(3)
C19 H19 0.9300
C21 H21A 0.9700
C21 H21B 0.9700
C23 C24 1.498(3)
C23 H23A 0.9700
C23 H23B 0.9700
C24 H24A 0.9600
C24 H24B 0.9600
C24 H24C 0.9600
C25 C26 1.490(3)
C25 H25A 0.9700
C25 H25B 0.9700
C26 H26A 0.9600
C26 H26B 0.9600
C26 H26C 0.9600

loop_
_geom_hbond_atom_site_label_D
_geom_hbond_atom_site_label_H
_geom_hbond_atom_site_label_A
_geom_hbond_site_symmetry_A
_geom_hbond_distance_DH
_geom_hbond_distance_HA
_geom_hbond_distance_DA
_geom_hbond_angle_DHA
_geom_hbond_publ_flag
N7 H7 S2 2_675 0.86 2.63 3.4858(17) 172.00 yes
C17 H17 O4 . 0.93 2.28 2.876(2) 121.00 yes
C25 H25B O6 2_766 0.97 2.49 3.306(3) 142.00 yes
